data_1555913
loop_
_publ_author_name
'Granger, Devin B.'
'Mei, Yaochuan'
'Thorley, Karl J.'
'Parkin, Sean R.'
'Jurchescu, Oana D.'
'Anthony, John E.'

_publ_section_title
;
 Synthesis and Electrical Properties of Derivatives of
 1,4-bis(trialkylsilylethynyl)benzo[2,3-b:5,6-b']diindolizines.
;
_journal_issue 23
_journal_name_full 'Organic letters'
_journal_page_first 6050
_journal_page_last 6053
_journal_paper_doi 10.1021/acs.orglett.6b02991
_journal_volume 18
_journal_year 2016
_chemical_formula_moiety 'C34 H40 N2 Si2'
_chemical_formula_sum 'C34 H40 N2 Si2'
_chemical_formula_weight 532.86
_space_group_crystal_system monoclinic
_space_group_IT_number 14
_space_group_name_Hall '-P 2ybc'
_space_group_name_H-M_alt 'P 1 21/c 1'
_atom_sites_solution_hydrogens difmap
_atom_sites_solution_primary direct
_atom_sites_solution_secondary difmap
_audit_creation_method 'SHELXL-2014/7 and CIFFIX'
_cell_angle_alpha 90
_cell_angle_beta 113.100(8)
_cell_angle_gamma 90
_cell_formula_units_Z 2
_cell_length_a 6.5947(8)
_cell_length_b 32.761(3)
_cell_length_c 7.6610(12)
_cell_measurement_reflns_used 3026
_cell_measurement_temperature 240(2)
_cell_measurement_theta_max 67.09
_cell_measurement_theta_min 2.70
_cell_volume 1522.4(3)
_computing_cell_refinement '<i>APEX2</i> (Bruker-AXS, 2006)'
_computing_data_collection '<i>APEX2</i> (Bruker-AXS, 2006)'
_computing_data_reduction '<i>APEX2</i> (Bruker-AXS, 2006)'
_computing_molecular_graphics '<i>XP in SHELXTL</i> (Sheldrick, 2008)'
_computing_publication_material '<i>SHELX</i> (Sheldrick, 2008) and <i>CIFFIX</i> (Parkin, 2013)'
_computing_structure_refinement '<i>SHELXL-2014/7</i> (Sheldrick, 2015b)'
_computing_structure_solution '<i>SHELXT</i> (Sheldrick, 2015a)'
_diffrn_ambient_temperature 240(2)
_diffrn_detector_area_resol_mean 5.6
_diffrn_measured_fraction_theta_full 1.000
_diffrn_measured_fraction_theta_max 0.999
_diffrn_measurement_device_type 'Bruker X8 Proteum diffractometer'
_diffrn_measurement_method '\f and \w scans'
_diffrn_radiation_type CuK\a
_diffrn_radiation_wavelength 1.54178
_diffrn_reflns_av_R_equivalents 0.0881
_diffrn_reflns_av_unetI/netI 0.0556
_diffrn_reflns_Laue_measured_fraction_full 1.000
_diffrn_reflns_Laue_measured_fraction_max 0.999
_diffrn_reflns_limit_h_max 7
_diffrn_reflns_limit_h_min -7
_diffrn_reflns_limit_k_max 39
_diffrn_reflns_limit_k_min -39
_diffrn_reflns_limit_l_max 9
_diffrn_reflns_limit_l_min -3
_diffrn_reflns_number 19539
_diffrn_reflns_point_group_measured_fraction_full 1.000
_diffrn_reflns_point_group_measured_fraction_max 0.999
_diffrn_reflns_theta_full 67.679
_diffrn_reflns_theta_max 68.335
_diffrn_reflns_theta_min 2.697
_diffrn_source 'fine-focus rotating anode'
_exptl_absorpt_coefficient_mu 1.231
_exptl_absorpt_correction_T_max 0.942
_exptl_absorpt_correction_T_min 0.532
_exptl_absorpt_correction_type multi-scan
_exptl_absorpt_process_details '<i>SADABS</i> (Krause et al., 2015)'
_exptl_crystal_colour blue-red
_exptl_crystal_density_diffrn 1.162
_exptl_crystal_description rod
_exptl_crystal_F_000 572
_exptl_crystal_size_max 0.160
_exptl_crystal_size_mid 0.030
_exptl_crystal_size_min 0.030
_refine_diff_density_max 0.327
_refine_diff_density_min -0.310
_refine_diff_density_rms 0.057
_refine_ls_extinction_method none
_refine_ls_goodness_of_fit_ref 1.272
_refine_ls_hydrogen_treatment constr
_refine_ls_matrix_type full
_refine_ls_number_parameters 175
_refine_ls_number_reflns 2781
_refine_ls_number_restraints 0
_refine_ls_restrained_S_all 1.272
_refine_ls_R_factor_all 0.1093
_refine_ls_R_factor_gt 0.0848
_refine_ls_shift/su_max 0.000
_refine_ls_shift/su_mean 0.000
_refine_ls_structure_factor_coef Fsqd
_refine_ls_weighting_details 'w=1/[\s^2^(Fo^2^)+(0.1150P)^2^+0.7180P] where P=(Fo^2^+2Fc^2^)/3'
_refine_ls_weighting_scheme calc
_refine_ls_wR_factor_gt 0.2605
_refine_ls_wR_factor_ref 0.2861
_reflns_Friedel_coverage 0.000
_reflns_number_gt 1865
_reflns_number_total 2781
_reflns_threshold_expression 'I > 2\s(I)'
_cod_data_source_file ol6b02991_si_008.cif
_cod_data_source_block x15128
_cod_original_sg_symbol_H-M 'P 21/c'
_cod_database_code 1555913
_shelx_shelxl_version_number 2014/7
_shelx_space_group_comment
; 
The symmetry employed for this shelxl refinement is uniquely defined 
by the following loop, which should always be used as a source of 
symmetry information in preference to the above space-group names. 
They are only intended as comments. 
;
_shelx_estimated_absorpt_t_min 0.827
_shelx_estimated_absorpt_t_max 0.964
_exptl_absorpt_special_details
; 
In addition to absorption, multi-scan techniques also correct other slowly 
varying changes in scale factor over reciprocal space, such as those caused 
by x-ray beam inhomogeneity, goniometer imperfection, crystal decomposition, 
crystal longer than the x-ray beam cross section, absorption by the crystal 
mount etc.  These account, by and large, for much of the difference between 
estimated values of Tmin and Tmax and the _exptl_absorpt_correction_ values. 
;

loop_
_space_group_symop_operation_xyz
'x, y, z'
'-x, y+1/2, -z+1/2'
'-x, -y, -z'
'x, -y-1/2, z-1/2'

loop_
_atom_site_label
_atom_site_type_symbol
_atom_site_fract_x
_atom_site_fract_y
_atom_site_fract_z
_atom_site_U_iso_or_equiv
_atom_site_adp_type
_atom_site_occupancy
_atom_site_site_symmetry_order
_atom_site_calc_flag
_atom_site_refinement_flags_posn
_atom_site_refinement_flags_adp
Si1 Si 0.6856(2) 0.33715(4) 0.86398(17) 0.0699(5) Uani 1 1 d . .
C1 C 0.5525(7) 0.46135(13) 0.6032(6) 0.064(1) Uani 1 1 d . .
C2 C 0.5982(7) 0.49872(13) 0.6942(6) 0.0659(10) Uani 1 1 d . .
N3 N 0.6954(6) 0.50779(11) 0.8873(5) 0.0631(8) Uani 1 1 d . .
C4 C 0.7722(7) 0.48123(14) 1.0410(6) 0.0688(11) Uani 1 1 d . .
H4A H 0.7632 0.4528 1.0217 0.083 Uiso 1 1 calc R U
C5 C 0.8597(7) 0.49675(15) 1.2180(6) 0.0720(11) Uani 1 1 d . .
H5A H 0.9116 0.4791 1.3230 0.086 Uiso 1 1 calc R U
C6 C 0.8738(7) 0.53936(15) 1.2467(6) 0.0724(11) Uani 1 1 d . .
H6A H 0.9366 0.5497 1.3709 0.087 Uiso 1 1 calc R U
C7 C 0.7997(7) 0.56514(15) 1.1007(6) 0.0707(11) Uani 1 1 d . .
H7A H 0.8090 0.5934 1.1232 0.085 Uiso 1 1 calc R U
C8 C 0.7065(7) 0.55032(14) 0.9110(6) 0.065(1) Uani 1 1 d . .
C9 C 0.6189(8) 0.56811(13) 0.7376(6) 0.0696(11) Uani 1 1 d . .
H9A H 0.6066 0.5963 0.7137 0.083 Uiso 1 1 calc R U
C10 C 0.5492(7) 0.53698(13) 0.5988(6) 0.0695(11) Uani 1 1 d . .
C11 C 0.6008(7) 0.42246(13) 0.6935(6) 0.0633(10) Uani 1 1 d . .
C12 C 0.6362(7) 0.38877(14) 0.7625(6) 0.0674(10) Uani 1 1 d . .
C13 C 0.4704(9) 0.30354(15) 0.6902(6) 0.0803(13) Uani 1 1 d . .
H13A H 0.4904 0.2756 0.7395 0.096 Uiso 1 1 calc R U
H13B H 0.3243 0.3129 0.6783 0.096 Uiso 1 1 calc R U
C14 C 0.4794(10) 0.30341(17) 0.4938(8) 0.0960(16) Uani 1 1 d . .
H14A H 0.3677 0.2850 0.4109 0.144 Uiso 1 1 calc R U
H14B H 0.6238 0.2943 0.5045 0.144 Uiso 1 1 calc R U
H14C H 0.4523 0.3308 0.4413 0.144 Uiso 1 1 calc R U
C15 C 0.9668(8) 0.32049(15) 0.8937(7) 0.0818(13) Uani 1 1 d . .
H15A H 0.9815 0.3235 0.7719 0.098 Uiso 1 1 calc R U
H15B H 1.0749 0.3387 0.9850 0.098 Uiso 1 1 calc R U
C16 C 1.0216(11) 0.27686(17) 0.9612(8) 0.0996(17) Uani 1 1 d . .
H16A H 1.1608 0.2691 0.9554 0.149 Uiso 1 1 calc R U
H16B H 0.9060 0.2589 0.8805 0.149 Uiso 1 1 calc R U
H16C H 1.0331 0.2746 1.0910 0.149 Uiso 1 1 calc R U
C17 C 0.6615(9) 0.33735(14) 1.0970(7) 0.0797(13) Uani 1 1 d . .
H17A H 0.5171 0.3486 1.0796 0.096 Uiso 1 1 calc R U
H17B H 0.6660 0.3090 1.1398 0.096 Uiso 1 1 calc R U
C18 C 0.8399(10) 0.36173(18) 1.2539(7) 0.0970(16) Uani 1 1 d . .
H18A H 0.8093 0.3614 1.3678 0.145 Uiso 1 1 calc R U
H18B H 0.8403 0.3897 1.2122 0.145 Uiso 1 1 calc R U
H18C H 0.9829 0.3495 1.2808 0.145 Uiso 1 1 calc R U

loop_
_atom_site_aniso_label
_atom_site_aniso_U_11
_atom_site_aniso_U_22
_atom_site_aniso_U_33
_atom_site_aniso_U_23
_atom_site_aniso_U_13
_atom_site_aniso_U_12
Si1 0.0713(8) 0.0730(8) 0.0641(8) 0.0062(5) 0.0253(6) 0.0029(5)
C1 0.059(2) 0.070(2) 0.067(3) 0.0035(18) 0.0294(19) 0.0011(17)
C2 0.063(2) 0.078(3) 0.056(2) 0.0051(18) 0.0216(19) 0.0029(18)
N3 0.0584(19) 0.076(2) 0.0532(18) 0.0056(14) 0.0196(15) 0.0030(14)
C4 0.060(2) 0.082(3) 0.061(2) 0.0093(19) 0.0203(19) 0.0031(19)
C5 0.064(3) 0.095(3) 0.058(3) 0.007(2) 0.024(2) 0.004(2)
C6 0.066(2) 0.096(3) 0.052(2) -0.001(2) 0.0198(19) -0.002(2)
C7 0.065(3) 0.087(3) 0.056(2) -0.0023(19) 0.0207(19) -0.002(2)
C8 0.055(2) 0.080(3) 0.056(2) 0.0022(18) 0.0179(17) 0.0007(18)
C9 0.079(3) 0.069(2) 0.058(2) 0.0013(17) 0.023(2) 0.001(2)
C10 0.071(3) 0.071(2) 0.062(2) 0.0036(18) 0.021(2) 0.0030(19)
C11 0.057(2) 0.078(3) 0.056(2) 0.0028(18) 0.0225(18) 0.0011(18)
C12 0.060(2) 0.079(3) 0.066(3) -0.0001(19) 0.028(2) 0.0000(19)
C13 0.088(3) 0.086(3) 0.067(3) 0.001(2) 0.030(2) -0.008(2)
C14 0.103(4) 0.097(4) 0.085(4) -0.007(3) 0.033(3) -0.016(3)
C15 0.083(3) 0.089(3) 0.074(3) 0.010(2) 0.032(2) 0.014(2)
C16 0.108(4) 0.103(4) 0.091(4) 0.007(3) 0.042(3) 0.028(3)
C17 0.078(3) 0.088(3) 0.071(3) 0.009(2) 0.026(2) 0.003(2)
C18 0.096(4) 0.118(4) 0.070(3) -0.002(3) 0.026(3) -0.002(3)

loop_
_atom_type_symbol
_atom_type_description
_atom_type_scat_dispersion_real
_atom_type_scat_dispersion_imag
_atom_type_scat_source
C C 0.0181 0.0091 'International Tables Vol C Tables 4.2.6.8 and 6.1.1.4'
H H 0.0000 0.0000 'International Tables Vol C Tables 4.2.6.8 and 6.1.1.4'
N N 0.0311 0.0180 'International Tables Vol C Tables 4.2.6.8 and 6.1.1.4'
Si Si 0.2541 0.3302 'International Tables Vol C Tables 4.2.6.8 and 6.1.1.4'

loop_
_geom_angle_atom_site_label_1
_geom_angle_atom_site_label_2
_geom_angle_atom_site_label_3
_geom_angle
_geom_angle_site_symmetry_3
C12 Si1 C17 109.7(2) .
C12 Si1 C15 108.9(2) .
C17 Si1 C15 110.0(2) .
C12 Si1 C13 106.3(2) .
C17 Si1 C13 111.0(2) .
C15 Si1 C13 110.8(2) .
C2 C1 C11 125.7(4) .
C2 C1 C10 115.5(4) 3_666
C11 C1 C10 118.8(4) 3_666
C1 C2 N3 130.0(4) .
C1 C2 C10 124.1(4) .
N3 C2 C10 105.9(4) .
C4 N3 C2 128.9(4) .
C4 N3 C8 121.9(4) .
C2 N3 C8 109.1(3) .
C5 C4 N3 119.1(4) .
C5 C4 H4A 120.5 .
N3 C4 H4A 120.5 .
C4 C5 C6 120.4(4) .
C4 C5 H5A 119.8 .
C6 C5 H5A 119.8 .
C7 C6 C5 121.1(4) .
C7 C6 H6A 119.5 .
C5 C6 H6A 119.5 .
C6 C7 C8 120.7(5) .
C6 C7 H7A 119.7 .
C8 C7 H7A 119.7 .
C9 C8 N3 108.6(4) .
C9 C8 C7 134.6(4) .
N3 C8 C7 116.8(4) .
C8 C9 C10 108.4(4) .
C8 C9 H9A 125.8 .
C10 C9 H9A 125.8 .
C9 C10 C2 107.9(4) .
C9 C10 C1 131.6(4) 3_666
C2 C10 C1 120.5(4) 3_666
C12 C11 C1 177.2(5) .
C11 C12 Si1 179.0(4) .
C14 C13 Si1 112.9(3) .
C14 C13 H13A 109.0 .
Si1 C13 H13A 109.0 .
C14 C13 H13B 109.0 .
Si1 C13 H13B 109.0 .
H13A C13 H13B 107.8 .
C13 C14 H14A 109.5 .
C13 C14 H14B 109.5 .
H14A C14 H14B 109.5 .
C13 C14 H14C 109.5 .
H14A C14 H14C 109.5 .
H14B C14 H14C 109.5 .
C16 C15 Si1 114.3(4) .
C16 C15 H15A 108.7 .
Si1 C15 H15A 108.7 .
C16 C15 H15B 108.7 .
Si1 C15 H15B 108.7 .
H15A C15 H15B 107.6 .
C15 C16 H16A 109.5 .
C15 C16 H16B 109.5 .
H16A C16 H16B 109.5 .
C15 C16 H16C 109.5 .
H16A C16 H16C 109.5 .
H16B C16 H16C 109.5 .
C18 C17 Si1 115.3(4) .
C18 C17 H17A 108.5 .
Si1 C17 H17A 108.5 .
C18 C17 H17B 108.5 .
Si1 C17 H17B 108.5 .
H17A C17 H17B 107.5 .
C17 C18 H18A 109.5 .
C17 C18 H18B 109.5 .
H18A C18 H18B 109.5 .
C17 C18 H18C 109.5 .
H18A C18 H18C 109.5 .
H18B C18 H18C 109.5 .

loop_
_geom_bond_atom_site_label_1
_geom_bond_atom_site_label_2
_geom_bond_distance
_geom_bond_site_symmetry_2
Si1 C12 1.836(5) .
Si1 C17 1.853(5) .
Si1 C15 1.860(5) .
Si1 C13 1.875(5) .
C1 C2 1.382(6) .
C1 C11 1.425(6) .
C1 C10 1.426(6) 3_666
C2 N3 1.394(5) .
C2 C10 1.423(6) .
N3 C4 1.390(5) .
N3 C8 1.403(6) .
C4 C5 1.348(6) .
C4 H4A 0.9400 .
C5 C6 1.411(6) .
C5 H5A 0.9400 .
C6 C7 1.332(6) .
C6 H6A 0.9400 .
C7 C8 1.423(6) .
C7 H7A 0.9400 .
C8 C9 1.355(6) .
C9 C10 1.414(6) .
C9 H9A 0.9400 .
C10 C1 1.426(6) 3_666
C11 C12 1.206(6) .
C13 C14 1.529(7) .
C13 H13A 0.9800 .
C13 H13B 0.9800 .
C14 H14A 0.9700 .
C14 H14B 0.9700 .
C14 H14C 0.9700 .
C15 C16 1.515(7) .
C15 H15A 0.9800 .
C15 H15B 0.9800 .
C16 H16A 0.9700 .
C16 H16B 0.9700 .
C16 H16C 0.9700 .
C17 C18 1.536(7) .
C17 H17A 0.9800 .
C17 H17B 0.9800 .
C18 H18A 0.9700 .
C18 H18B 0.9700 .
C18 H18C 0.9700 .

loop_
_geom_torsion_atom_site_label_1
_geom_torsion_atom_site_label_2
_geom_torsion_atom_site_label_3
_geom_torsion_atom_site_label_4
_geom_torsion
_geom_torsion_site_symmetry_1
_geom_torsion_site_symmetry_4
C11 C1 C2 N3 -0.9(7) . .
C10 C1 C2 N3 -180.0(4) 3_666 .
C11 C1 C2 C10 179.4(4) . .
C10 C1 C2 C10 0.3(7) 3_666 .
C1 C2 N3 C4 -0.2(7) . .
C10 C2 N3 C4 179.5(4) . .
C1 C2 N3 C8 -179.8(4) . .
C10 C2 N3 C8 0.0(4) . .
C2 N3 C4 C5 -179.4(4) . .
C8 N3 C4 C5 0.1(6) . .
N3 C4 C5 C6 -0.2(6) . .
C4 C5 C6 C7 0.6(7) . .
C5 C6 C7 C8 -0.8(7) . .
C4 N3 C8 C9 -179.6(4) . .
C2 N3 C8 C9 -0.1(5) . .
C4 N3 C8 C7 -0.2(6) . .
C2 N3 C8 C7 179.4(4) . .
C6 C7 C8 C9 179.8(5) . .
C6 C7 C8 N3 0.6(6) . .
N3 C8 C9 C10 0.1(5) . .
C7 C8 C9 C10 -179.1(5) . .
C8 C9 C10 C2 -0.2(5) . .
C8 C9 C10 C1 -179.9(5) . 3_666
C1 C2 C10 C9 179.9(4) . .
N3 C2 C10 C9 0.1(5) . .
C1 C2 C10 C1 -0.3(7) . 3_666
N3 C2 C10 C1 179.9(4) . 3_666
C12 Si1 C13 C14 59.0(4) . .
C17 Si1 C13 C14 178.3(4) . .
C15 Si1 C13 C14 -59.2(4) . .
C12 Si1 C15 C16 -175.1(4) . .
C17 Si1 C15 C16 64.6(4) . .
C13 Si1 C15 C16 -58.5(4) . .
C12 Si1 C17 C18 -66.7(4) . .
C15 Si1 C17 C18 53.1(4) . .
C13 Si1 C17 C18 176.1(4) . .
